data_2226181
loop_
_publ_author_name
'Mitsui, Ryosuke'
'Watanabe, Shoji'
'Nagasawa, Atsushi'
'Okamoto, Akiko'
'Yonezawa, Noriyuki'

_publ_section_title
;
 (4-Chlorophenyl)(3,8-dibromo-2-hydroxy-7-methoxy-1-naphthyl)methanone
;
_journal_coeditor_code IS2542
_journal_issue 6
_journal_name_full 'Acta Crystallographica Section E'
_journal_page_first o1304
_journal_paper_doi 10.1107/S1600536810015527
_journal_volume 66
_journal_year 2010
_chemical_formula_iupac 'C18 H11 Br2 Cl O3'
_chemical_formula_moiety 'C18 H11 Br2 Cl O3'
_chemical_formula_sum 'C18 H11 Br2 Cl O3'
_chemical_formula_weight 470.54
_chemical_melting_point_gt 455.0
_chemical_melting_point_lt 455.5
_chemical_name_systematic
;
(4-Chlorophenyl)(3,8-dibromo-2-hydroxy-7-methoxy-1-naphthyl)methanone
;
_space_group_IT_number 14
_symmetry_cell_setting monoclinic
_symmetry_space_group_name_Hall '-P 2ybc'
_symmetry_space_group_name_H-M 'P 1 21/c 1'
_atom_sites_solution_hydrogens geom
_atom_sites_solution_primary direct
_atom_sites_solution_secondary difmap
_audit_creation_method SHELXL-97
_cell_angle_alpha 90.00
_cell_angle_beta 103.6750(10)
_cell_angle_gamma 90.00
_cell_formula_units_Z 4
_cell_length_a 12.1513(2)
_cell_length_b 10.06343(18)
_cell_length_c 13.8936(3)
_cell_measurement_reflns_used 28732
_cell_measurement_temperature 193(2)
_cell_measurement_theta_max 68.2
_cell_measurement_theta_min 3.3
_cell_volume 1650.80(5)
_computing_cell_refinement '<i>PROCESS-AUTO</i> (Rigaku, 1998)'
_computing_data_collection '<i>PROCESS-AUTO</i> (Rigaku, 1998)'
_computing_data_reduction '<i>CrystalStructure</i> (Rigaku/MSC, 2004)'
_computing_molecular_graphics '<i>ORTEPIII</i> (Burnett & Johnson, 1996)'
_computing_publication_material '<i>SHELXL97</i> (Sheldrick, 2008)'
_computing_structure_refinement '<i>SHELXL97</i> (Sheldrick, 2008)'
_computing_structure_solution '<i>SIR2004</i> (Burla <i>et al.</i>, 2005)'
_diffrn_ambient_temperature 193(2)
_diffrn_detector_area_resol_mean 10.00
_diffrn_measured_fraction_theta_full 1.000
_diffrn_measured_fraction_theta_max 1.000
_diffrn_measurement_device_type 'Rigaku R-AXIS RAPID'
_diffrn_measurement_method \w
_diffrn_radiation_monochromator graphite
_diffrn_radiation_source 'rotating anode'
_diffrn_radiation_type CuK\a
_diffrn_radiation_wavelength 1.54187
_diffrn_reflns_av_R_equivalents 0.0679
_diffrn_reflns_av_sigmaI/netI 0.0263
_diffrn_reflns_limit_h_max 14
_diffrn_reflns_limit_h_min -14
_diffrn_reflns_limit_k_max 12
_diffrn_reflns_limit_k_min -12
_diffrn_reflns_limit_l_max 16
_diffrn_reflns_limit_l_min -16
_diffrn_reflns_number 29373
_diffrn_reflns_theta_full 68.25
_diffrn_reflns_theta_max 68.25
_diffrn_reflns_theta_min 3.74
_exptl_absorpt_coefficient_mu 7.845
_exptl_absorpt_correction_T_max 0.308
_exptl_absorpt_correction_T_min 0.189
_exptl_absorpt_correction_type numerical
_exptl_absorpt_process_details
;
(<i>NUMABS</i>; Higashi, 1999)
;
_exptl_crystal_colour yellow
_exptl_crystal_density_diffrn 1.893
_exptl_crystal_density_method 'not measured'
_exptl_crystal_description block
_exptl_crystal_F_000 920
_exptl_crystal_size_max 0.30
_exptl_crystal_size_mid 0.25
_exptl_crystal_size_min 0.20
_refine_diff_density_max 0.599
_refine_diff_density_min -0.643
_refine_ls_extinction_coef 0.0162(4)
_refine_ls_extinction_expression Fc^*^=kFc[1+0.001xFc^2^\l^3^/sin(2\q)]^-1/4^
_refine_ls_extinction_method '<i>SHELXL97</i> (Sheldrick, 2008)'
_refine_ls_goodness_of_fit_ref 1.105
_refine_ls_hydrogen_treatment constr
_refine_ls_matrix_type full
_refine_ls_number_parameters 219
_refine_ls_number_reflns 3022
_refine_ls_number_restraints 0
_refine_ls_restrained_S_all 1.105
_refine_ls_R_factor_all 0.0286
_refine_ls_R_factor_gt 0.0279
_refine_ls_shift/su_max 0.001
_refine_ls_shift/su_mean 0.000
_refine_ls_structure_factor_coef Fsqd
_refine_ls_weighting_details 'calc w=1/[\s^2^(Fo^2^)+(0.0457P)^2^+0.9314P] where P=(Fo^2^+2Fc^2^)/3'
_refine_ls_weighting_scheme calc
_refine_ls_wR_factor_gt 0.0754
_refine_ls_wR_factor_ref 0.0759
_reflns_number_gt 2940
_reflns_number_total 3022
_reflns_threshold_expression I>2\s(I)
_cod_data_source_file is2542.cif
_cod_data_source_block I
_cod_original_cell_volume 1650.79(5)
_cod_original_sg_symbol_H-M 'P 21/c'
_cod_database_code 2226181
_cod_database_fobs_code 2226181

loop_
_symmetry_equiv_pos_site_id
_symmetry_equiv_pos_as_xyz
1 +X,+Y,+Z
2 -X,1/2+Y,1/2-Z
3 -X,-Y,-Z
4 +X,1/2-Y,1/2+Z

loop_
_atom_site_type_symbol
_atom_site_label
_atom_site_fract_x
_atom_site_fract_y
_atom_site_fract_z
_atom_site_U_iso_or_equiv
_atom_site_adp_type
_atom_site_calc_flag
_atom_site_refinement_flags
_atom_site_occupancy
_atom_site_disorder_assembly
_atom_site_disorder_group
Br Br1 0.348845(18) 0.93221(2) 0.140206(18) 0.02724(13) Uani d . 1 . .
Br Br2 -0.250748(19) 0.77531(3) 0.077383(18) 0.03487(13) Uani d . 1 . .
Cl Cl1 0.49341(5) 0.85290(6) 0.59621(4) 0.03239(17) Uani d . 1 . .
O O1 0.18770(16) 0.61119(18) 0.17108(14) 0.0377(4) Uani d . 1 . .
O O2 -0.02937(15) 0.63660(18) 0.11024(13) 0.0357(4) Uani d . 1 . .
H H2O 0.0329 0.5982 0.1198 0.043 Uiso d R 1 . .
O O3 0.33774(13) 1.21262(15) 0.17994(12) 0.0256(3) Uani d . 1 . .
C C1 0.09899(18) 0.8215(2) 0.14949(15) 0.0222(4) Uani d . 1 . .
C C2 -0.0097(2) 0.7676(2) 0.11910(17) 0.0264(5) Uani d . 1 . .
C C3 -0.10526(18) 0.8529(3) 0.10204(16) 0.0268(5) Uani d . 1 . .
C C4 -0.09270(18) 0.9868(3) 0.10944(16) 0.0268(5) Uani d . 1 . .
H H4 -0.1579 1.0417 0.1004 0.032 Uiso calc R 1 . .
C C5 0.01632(18) 1.0458(2) 0.13047(16) 0.0232(5) Uani d . 1 . .
C C6 0.02945(19) 1.1856(2) 0.13389(17) 0.0266(5) Uani d . 1 . .
H H6 -0.0361 1.2402 0.1217 0.032 Uiso calc R 1 . .
C C7 0.1339(2) 1.2440(2) 0.15434(17) 0.0259(5) Uani d . 1 . .
H H7 0.1408 1.3377 0.1617 0.031 Uiso calc R 1 . .
C C8 0.23139(18) 1.1645(2) 0.16441(15) 0.0216(4) Uani d . 1 . .
C C9 0.21941(17) 1.0276(2) 0.15487(15) 0.0198(4) Uani d . 1 . .
C C10 0.11426(18) 0.9635(2) 0.14633(15) 0.0203(4) Uani d . 1 . .
C C11 0.18698(19) 0.7270(2) 0.20076(17) 0.0249(5) Uani d . 1 . .
C C12 0.26347(18) 0.7639(2) 0.29783(17) 0.0229(5) Uani d . 1 . .
C C13 0.23528(18) 0.8631(2) 0.35778(16) 0.0238(5) Uani d . 1 . .
H H13 0.1678 0.9131 0.3351 0.029 Uiso calc R 1 . .
C C14 0.30470(19) 0.8895(2) 0.45010(17) 0.0261(5) Uani d . 1 . .
H H14 0.2846 0.9559 0.4914 0.031 Uiso calc R 1 . .
C C15 0.40403(18) 0.8174(2) 0.48129(16) 0.0242(5) Uani d . 1 . .
C C16 0.43420(19) 0.7176(2) 0.42328(18) 0.0278(5) Uani d . 1 . .
H H16 0.5024 0.6689 0.4458 0.033 Uiso calc R 1 . .
C C17 0.36288(19) 0.6908(2) 0.33217(18) 0.0268(5) Uani d . 1 . .
H H17 0.3816 0.6217 0.2922 0.032 Uiso calc R 1 . .
C C18 0.3525(2) 1.3542(2) 0.18675(19) 0.0318(5) Uani d . 1 . .
H H18A 0.4326 1.3760 0.1936 0.038 Uiso calc R 1 . .
H H18B 0.3279 1.3873 0.2446 0.038 Uiso calc R 1 . .
H H18C 0.3071 1.3960 0.1267 0.038 Uiso calc R 1 . .

loop_
_atom_site_aniso_label
_atom_site_aniso_U_11
_atom_site_aniso_U_22
_atom_site_aniso_U_33
_atom_site_aniso_U_12
_atom_site_aniso_U_13
_atom_site_aniso_U_23
Br1 0.01855(17) 0.02555(19) 0.04042(19) 0.00433(8) 0.01259(11) 0.00170(9)
Br2 0.01849(17) 0.0547(2) 0.02984(18) -0.01184(10) 0.00254(11) 0.00019(10)
Cl1 0.0229(3) 0.0404(4) 0.0307(3) -0.0019(2) 0.0000(2) -0.0010(2)
O1 0.0354(10) 0.0239(9) 0.0482(11) 0.0019(7) -0.0014(8) -0.0083(8)
O2 0.0278(9) 0.0311(10) 0.0447(10) -0.0081(7) 0.0016(7) -0.0024(8)
O3 0.0196(8) 0.0220(8) 0.0346(9) -0.0022(6) 0.0050(6) -0.0014(6)
C1 0.0185(10) 0.0247(12) 0.0229(10) -0.0011(9) 0.0038(8) -0.0019(8)
C2 0.0249(12) 0.0304(13) 0.0228(11) -0.0053(9) 0.0034(9) -0.0009(9)
C3 0.0150(10) 0.0423(14) 0.0219(10) -0.0054(9) 0.0021(8) 0.0000(9)
C4 0.0175(10) 0.0387(14) 0.0246(11) 0.0029(9) 0.0056(8) 0.0001(9)
C5 0.0175(10) 0.0325(12) 0.0198(10) 0.0035(9) 0.0050(8) 0.0004(9)
C6 0.0202(11) 0.0305(12) 0.0291(11) 0.0085(9) 0.0059(9) 0.0008(9)
C7 0.0259(12) 0.0236(12) 0.0277(11) 0.0041(9) 0.0054(9) -0.0021(9)
C8 0.0194(10) 0.0262(12) 0.0193(9) -0.0001(8) 0.0046(8) -0.0011(8)
C9 0.0156(10) 0.0228(11) 0.0213(10) 0.0045(8) 0.0049(8) 0.0003(8)
C10 0.0180(10) 0.0242(11) 0.0181(9) 0.0016(8) 0.0033(8) -0.0017(8)
C11 0.0216(11) 0.0221(12) 0.0309(12) -0.0018(9) 0.0063(9) -0.0011(9)
C12 0.0195(10) 0.0206(11) 0.0292(11) -0.0014(8) 0.0072(9) 0.0036(8)
C13 0.0176(10) 0.0246(12) 0.0301(11) 0.0014(8) 0.0075(9) 0.0034(9)
C14 0.0224(11) 0.0285(12) 0.0282(11) 0.0011(9) 0.0077(9) 0.0002(9)
C15 0.0188(10) 0.0283(12) 0.0243(10) -0.0046(9) 0.0031(8) 0.0024(9)
C16 0.0191(11) 0.0291(13) 0.0352(12) 0.0035(9) 0.0063(9) 0.0051(9)
C17 0.0235(11) 0.0243(12) 0.0333(12) 0.0019(9) 0.0079(9) -0.0004(9)
C18 0.0331(13) 0.0233(12) 0.0387(13) -0.0066(10) 0.0075(10) -0.0012(10)

loop_
_atom_type_symbol
_atom_type_description
_atom_type_scat_dispersion_real
_atom_type_scat_dispersion_imag
_atom_type_scat_source
C C 0.0181 0.0091 'International Tables Vol C Tables 4.2.6.8 and 6.1.1.4'
H H 0.0000 0.0000 'International Tables Vol C Tables 4.2.6.8 and 6.1.1.4'
O O 0.0492 0.0322 'International Tables Vol C Tables 4.2.6.8 and 6.1.1.4'
Cl Cl 0.3639 0.7018 'International Tables Vol C Tables 4.2.6.8 and 6.1.1.4'
Br Br -0.6763 1.2805 'International Tables Vol C Tables 4.2.6.8 and 6.1.1.4'

loop_
_geom_angle_atom_site_label_1
_geom_angle_atom_site_label_2
_geom_angle_atom_site_label_3
_geom_angle_site_symmetry_1
_geom_angle_site_symmetry_3
_geom_angle
_geom_angle_publ_flag
C2 O2 H2O . . 107.9 ?
C8 O3 C18 . . 117.81(18) ?
C2 C1 C10 . . 119.6(2) ?
C2 C1 C11 . . 114.8(2) ?
C10 C1 C11 . . 124.52(19) ?
O2 C2 C1 . . 123.0(2) ?
O2 C2 C3 . . 117.3(2) ?
C1 C2 C3 . . 119.6(2) ?
C4 C3 C2 . . 121.0(2) ?
C4 C3 Br2 . . 120.53(18) ?
C2 C3 Br2 . . 118.32(18) ?
C3 C4 C5 . . 121.0(2) ?
C3 C4 H4 . . 119.5 ?
C5 C4 H4 . . 119.5 ?
C6 C5 C4 . . 121.0(2) ?
C6 C5 C10 . . 119.3(2) ?
C4 C5 C10 . . 119.6(2) ?
C7 C6 C5 . . 121.8(2) ?
C7 C6 H6 . . 119.1 ?
C5 C6 H6 . . 119.1 ?
C6 C7 C8 . . 119.6(2) ?
C6 C7 H7 . . 120.2 ?
C8 C7 H7 . . 120.2 ?
O3 C8 C9 . . 116.51(19) ?
O3 C8 C7 . . 124.3(2) ?
C9 C8 C7 . . 119.2(2) ?
C8 C9 C10 . . 122.30(19) ?
C8 C9 Br1 . . 116.24(16) ?
C10 C9 Br1 . . 121.15(17) ?
C9 C10 C5 . . 117.0(2) ?
C9 C10 C1 . . 124.8(2) ?
C5 C10 C1 . . 118.17(19) ?
O1 C11 C1 . . 120.4(2) ?
O1 C11 C12 . . 118.9(2) ?
C1 C11 C12 . . 119.97(19) ?
C13 C12 C17 . . 119.2(2) ?
C13 C12 C11 . . 122.0(2) ?
C17 C12 C11 . . 118.7(2) ?
C14 C13 C12 . . 120.6(2) ?
C14 C13 H13 . . 119.7 ?
C12 C13 H13 . . 119.7 ?
C13 C14 C15 . . 118.9(2) ?
C13 C14 H14 . . 120.5 ?
C15 C14 H14 . . 120.5 ?
C14 C15 C16 . . 121.7(2) ?
C14 C15 Cl1 . . 119.13(18) ?
C16 C15 Cl1 . . 119.13(18) ?
C17 C16 C15 . . 118.6(2) ?
C17 C16 H16 . . 120.7 ?
C15 C16 H16 . . 120.7 ?
C16 C17 C12 . . 120.9(2) ?
C16 C17 H17 . . 119.5 ?
C12 C17 H17 . . 119.5 ?
O3 C18 H18A . . 109.5 ?
O3 C18 H18B . . 109.5 ?
H18A C18 H18B . . 109.5 ?
O3 C18 H18C . . 109.5 ?
H18A C18 H18C . . 109.5 ?
H18B C18 H18C . . 109.5 ?

loop_
_geom_bond_atom_site_label_1
_geom_bond_atom_site_label_2
_geom_bond_site_symmetry_2
_geom_bond_distance
_geom_bond_publ_flag
Br1 C9 . 1.894(2) ?
Br2 C3 . 1.888(2) ?
Cl1 C15 . 1.743(2) ?
O1 C11 . 1.237(3) ?
O2 C2 . 1.340(3) ?
O2 H2O . 0.8326 ?
O3 C8 . 1.349(3) ?
O3 C18 . 1.437(3) ?
C1 C2 . 1.398(3) ?
C1 C10 . 1.443(3) ?
C1 C11 . 1.481(3) ?
C2 C3 . 1.418(3) ?
C3 C4 . 1.357(4) ?
C4 C5 . 1.418(3) ?
C4 H4 . 0.9500 ?
C5 C6 . 1.415(3) ?
C5 C10 . 1.424(3) ?
C6 C7 . 1.366(3) ?
C6 H6 . 0.9500 ?
C7 C8 . 1.408(3) ?
C7 H7 . 0.9500 ?
C8 C9 . 1.388(3) ?
C9 C10 . 1.411(3) ?
C11 C12 . 1.492(3) ?
C12 C13 . 1.394(3) ?
C12 C17 . 1.398(3) ?
C13 C14 . 1.384(3) ?
C13 H13 . 0.9500 ?
C14 C15 . 1.387(3) ?
C14 H14 . 0.9500 ?
C15 C16 . 1.390(3) ?
C16 C17 . 1.381(3) ?
C16 H16 . 0.9500 ?
C17 H17 . 0.9500 ?
C18 H18A . 0.9800 ?
C18 H18B . 0.9800 ?
C18 H18C . 0.9800 ?

loop_
_geom_hbond_atom_site_label_D
_geom_hbond_atom_site_label_H
_geom_hbond_atom_site_label_A
_geom_hbond_distance_DH
_geom_hbond_distance_HA
_geom_hbond_distance_DA
_geom_hbond_angle_DHA
O2 H2O O1 0.83 1.85 2.585(3) 146

loop_
_geom_torsion_atom_site_label_1
_geom_torsion_atom_site_label_2
_geom_torsion_atom_site_label_3
_geom_torsion_atom_site_label_4
_geom_torsion_site_symmetry_1
_geom_torsion_site_symmetry_2
_geom_torsion_site_symmetry_3
_geom_torsion_site_symmetry_4
_geom_torsion
_geom_torsion_publ_flag
C10 C1 C2 O2 . . . . 172.9(2) ?
C11 C1 C2 O2 . . . . -18.3(3) ?
C10 C1 C2 C3 . . . . -10.9(3) ?
C11 C1 C2 C3 . . . . 157.8(2) ?
O2 C2 C3 C4 . . . . -180.0(2) ?
C1 C2 C3 C4 . . . . 3.7(3) ?
O2 C2 C3 Br2 . . . . 4.2(3) ?
C1 C2 C3 Br2 . . . . -172.17(16) ?
C2 C3 C4 C5 . . . . 2.6(3) ?
Br2 C3 C4 C5 . . . . 178.36(16) ?
C3 C4 C5 C6 . . . . 177.2(2) ?
C3 C4 C5 C10 . . . . -1.5(3) ?
C4 C5 C6 C7 . . . . 179.8(2) ?
C10 C5 C6 C7 . . . . -1.6(3) ?
C5 C6 C7 C8 . . . . 5.3(3) ?
C18 O3 C8 C9 . . . . 177.92(19) ?
C18 O3 C8 C7 . . . . 0.1(3) ?
C6 C7 C8 O3 . . . . 176.8(2) ?
C6 C7 C8 C9 . . . . -1.0(3) ?
O3 C8 C9 C10 . . . . 174.84(18) ?
C7 C8 C9 C10 . . . . -7.2(3) ?
O3 C8 C9 Br1 . . . . -11.4(2) ?
C7 C8 C9 Br1 . . . . 166.54(16) ?
C8 C9 C10 C5 . . . . 10.7(3) ?
Br1 C9 C10 C5 . . . . -162.76(15) ?
C8 C9 C10 C1 . . . . -171.3(2) ?
Br1 C9 C10 C1 . . . . 15.2(3) ?
C6 C5 C10 C9 . . . . -6.2(3) ?
C4 C5 C10 C9 . . . . 172.45(18) ?
C6 C5 C10 C1 . . . . 175.64(19) ?
C4 C5 C10 C1 . . . . -5.7(3) ?
C2 C1 C10 C9 . . . . -166.1(2) ?
C11 C1 C10 C9 . . . . 26.3(3) ?
C2 C1 C10 C5 . . . . 11.9(3) ?
C11 C1 C10 C5 . . . . -155.7(2) ?
C2 C1 C11 O1 . . . . 40.3(3) ?
C10 C1 C11 O1 . . . . -151.6(2) ?
C2 C1 C11 C12 . . . . -129.7(2) ?
C10 C1 C11 C12 . . . . 38.5(3) ?
O1 C11 C12 C13 . . . . -149.6(2) ?
C1 C11 C12 C13 . . . . 20.5(3) ?
O1 C11 C12 C17 . . . . 26.3(3) ?
C1 C11 C12 C17 . . . . -163.6(2) ?
C17 C12 C13 C14 . . . . 0.1(3) ?
C11 C12 C13 C14 . . . . 176.0(2) ?
C12 C13 C14 C15 . . . . 1.3(3) ?
C13 C14 C15 C16 . . . . -1.5(3) ?
C13 C14 C15 Cl1 . . . . 178.49(17) ?
C14 C15 C16 C17 . . . . 0.2(3) ?
Cl1 C15 C16 C17 . . . . -179.73(18) ?
C15 C16 C17 C12 . . . . 1.2(3) ?
C13 C12 C17 C16 . . . . -1.4(3) ?
C11 C12 C17 C16 . . . . -177.4(2) ?

loop_
_cod_related_entry_id
_cod_related_entry_database
_cod_related_entry_code
1 ChemSpider 24744989
